data_4036107
loop_
_publ_author_name
'Yang, Dongxu'
'Li, Dan'
'Wang, Linqing'
'Zhao, Depeng'
'Wang, Rui'

_publ_section_title
;
 Development and Application of \a-Heteroatom Ketones in Asymmetric
 Michael Reaction with \b-trans-Nitroalkenes.
;
_journal_issue 9
_journal_name_full 'The Journal of organic chemistry'
_journal_page_first 4336
_journal_page_last 4348
_journal_paper_doi 10.1021/acs.joc.5b00013
_journal_volume 80
_journal_year 2015
_chemical_absolute_configuration ad
_chemical_formula_moiety 'C21 H21 N3 O3 S'
_chemical_formula_sum 'C21 H21 N3 O3 S'
_chemical_formula_weight 395.47
_space_group_crystal_system monoclinic
_space_group_IT_number 4
_space_group_name_Hall 'P 2yb'
_space_group_name_H-M_alt 'P 1 21 1'
_atom_sites_solution_hydrogens geom
_atom_sites_solution_primary direct
_atom_sites_solution_secondary difmap
_audit_creation_date 2014-11-10
_audit_creation_method
;
Olex2 1.2
(compiled 2014.09.19 svn.r3010 for OlexSys, GUI svn.r4874)
;
_cell_angle_alpha 90.00
_cell_angle_beta 105.865(7)
_cell_angle_gamma 90.00
_cell_formula_units_Z 2
_cell_length_a 8.5115(6)
_cell_length_b 11.0465(6)
_cell_length_c 11.2349(7)
_cell_measurement_reflns_used 1376
_cell_measurement_temperature 294.29(10)
_cell_measurement_theta_max 25.8610
_cell_measurement_theta_min 4.1800
_cell_volume 1016.09(12)
_computing_cell_refinement
'CrysAlisPro, Agilent Technologies, Version 1.171.36.32 (release 02-08-2013 CrysAlis171 .NET) (compiled Aug 2 2013,16:46:58)'
_computing_data_collection
'CrysAlisPro, Agilent Technologies, Version 1.171.36.32 (release 02-08-2013 CrysAlis171 .NET) (compiled Aug 2 2013,16:46:58)'
_computing_data_reduction
'CrysAlisPro, Agilent Technologies, Version 1.171.36.32 (release 02-08-2013 CrysAlis171 .NET) (compiled Aug 2 2013,16:46:58)'
_computing_molecular_graphics 'Olex2 (Dolomanov et al., 2009)'
_computing_publication_material 'Olex2 (Dolomanov et al., 2009)'
_computing_structure_refinement 'ShelXL (Sheldrick, 2008)'
_computing_structure_solution 'ShelXS (Sheldrick, 2008)'
_diffrn_ambient_temperature 294.29(10)
_diffrn_detector_area_resol_mean 16.0733
_diffrn_measured_fraction_theta_full 0.997
_diffrn_measured_fraction_theta_max 0.997
_diffrn_measurement_details
;
#__ type_ start__ end____ width___ exp.time_
  1 omega  -14.00   21.00   1.0000    5.0000
omega____ theta____ kappa____ phi______ frames
    -      -16.3571  -99.0000    0.0000 35

#__ type_ start__ end____ width___ exp.time_
  2 omega  -44.00   38.00   1.0000    5.0000
omega____ theta____ kappa____ phi______ frames
    -       19.7946  -57.0000 -150.0000 82

#__ type_ start__ end____ width___ exp.time_
  3 omega  -12.00   88.00   1.0000    5.0000
omega____ theta____ kappa____ phi______ frames
    -       19.7946    0.0000   30.0000 100
;
_diffrn_measurement_device_type 'SuperNova, Dual, Cu at zero, Eos'
_diffrn_measurement_method '\w scans'
_diffrn_orient_matrix_UB_11 0.0738632000
_diffrn_orient_matrix_UB_12 0.0263430000
_diffrn_orient_matrix_UB_13 -0.0048031000
_diffrn_orient_matrix_UB_21 -0.0274468000
_diffrn_orient_matrix_UB_22 -0.0050871000
_diffrn_orient_matrix_UB_23 -0.0654312000
_diffrn_orient_matrix_UB_31 -0.0358172000
_diffrn_orient_matrix_UB_32 0.0583659000
_diffrn_orient_matrix_UB_33 -0.0034226000
_diffrn_radiation_monochromator mirror
_diffrn_radiation_type MoK\a
_diffrn_radiation_wavelength 0.71073
_diffrn_reflns_av_R_equivalents 0.0285
_diffrn_reflns_av_unetI/netI 0.0598
_diffrn_reflns_limit_h_max 7
_diffrn_reflns_limit_h_min -10
_diffrn_reflns_limit_k_max 11
_diffrn_reflns_limit_k_min -13
_diffrn_reflns_limit_l_max 13
_diffrn_reflns_limit_l_min -13
_diffrn_reflns_number 4095
_diffrn_reflns_theta_full 25.50
_diffrn_reflns_theta_max 26.00
_diffrn_reflns_theta_min 3.51
_diffrn_source 'SuperNova (Mo) X-ray Source'
_exptl_absorpt_coefficient_mu 0.186
_exptl_absorpt_correction_T_max 1.00000
_exptl_absorpt_correction_T_min 0.76016
_exptl_absorpt_correction_type multi-scan
_exptl_absorpt_process_details
'CrysAlisPro, Agilent Technologies, Version 1.171.36.32 (release 02-08-2013 CrysAlis171 .NET) (compiled Aug 2 2013,16:46:58) Empirical absorption correction using spherical harmonics, implemented in SCALE3 ABSPACK scaling algorithm.'
_exptl_crystal_colour
;
;
_exptl_crystal_density_diffrn 1.293
_exptl_crystal_density_method 'not measured'
_exptl_crystal_description
;
;
_exptl_crystal_F_000 416
_refine_diff_density_max 0.197
_refine_diff_density_min -0.183
_refine_diff_density_rms 0.039
_refine_ls_abs_structure_details 'Flack H D (1983), Acta Cryst. A39, 876-881'
_refine_ls_abs_structure_Flack -0.13(11)
_refine_ls_extinction_method none
_refine_ls_goodness_of_fit_ref 1.070
_refine_ls_hydrogen_treatment constr
_refine_ls_matrix_type full
_refine_ls_number_parameters 264
_refine_ls_number_reflns 3301
_refine_ls_number_restraints 13
_refine_ls_restrained_S_all 1.069
_refine_ls_R_factor_all 0.0628
_refine_ls_R_factor_gt 0.0493
_refine_ls_shift/su_max 0.000
_refine_ls_shift/su_mean 0.000
_refine_ls_structure_factor_coef Fsqd
_refine_ls_weighting_details 'calc w=1/[\s^2^(Fo^2^)+(0.0560P)^2^+0.0000P] where P=(Fo^2^+2Fc^2^)/3'
_refine_ls_weighting_scheme calc
_refine_ls_wR_factor_gt 0.1157
_refine_ls_wR_factor_ref 0.1336
_reflns_number_gt 2680
_reflns_number_total 3301
_reflns_threshold_expression >2sigma(I)
_cod_data_source_file jo5b00013_si_001.cif
_cod_data_source_block ydx_2
_cod_original_cell_volume 1016.10(11)
_cod_database_code 4036107
_reflns_odcompleteness_completeness 99.64
_reflns_odcompleteness_iscentric 1
_reflns_odcompleteness_theta 26.32
_olex2_refinement_description
;
1. Fixed Uiso
 At 1.2 times of:
  All C(H) groups, All C(H,H) groups, All C(H,H,H,H) groups
 At 1.5 times of:
  All C(H,H,H) groups
2. Uiso/Uaniso restraints and constraints
Uanis(C13) \\sim Ueq, Uanis(C13) \\sim Ueq: with sigma of 0.01 and sigma for
terminal atoms of 0.02
3. Others
 Fixed Sof: H12C(0.5) H12D(0.5) H12A(0.5) H12B(0.5) C13(0.5) H13A(0.5)
 H13B(0.5) H13C(0.5) C13'(0.5) H13D(0.5) H13E(0.5) H13F(0.5)
4.a Ternary CH refined with riding coordinates:
 C11(H11), C14(H14)
4.b Secondary CH2 refined with riding coordinates:
 C12(H12C,H12D), C12(H12A,H12B), C15(H15A,H15B)
4.c Aromatic/amide H refined with riding coordinates:
 C1(H1), C2(H2), C3(H3), C4(H4), C5(H5), C7(H7), C8(H8), C17(H17), C18(H18),
 C19(H19), C20(H20), C21(H21)
4.d Idealised Me refined as rotating group:
 C13(H13A,H13B,H13C), C13'(H13D,H13E,H13F)
;
_olex2_submission_special_instructions 'No special instructions were received'

loop_
_space_group_symop_id
_space_group_symop_operation_xyz
1 'x, y, z'
2 '-x, y+1/2, -z'

loop_
_atom_site_label
_atom_site_type_symbol
_atom_site_fract_x
_atom_site_fract_y
_atom_site_fract_z
_atom_site_U_iso_or_equiv
_atom_site_adp_type
_atom_site_occupancy
_atom_site_calc_flag
_atom_site_disorder_assembly
_atom_site_disorder_group
_atom_site_refinement_flags_posn
_atom_site_refinement_flags_adp
S1 S -0.34719(12) -0.43183(10) -0.10079(8) 0.0580(3) Uani 1 d B . . .
O1 O -0.4260(3) -0.6291(2) 0.0975(2) 0.0484(6) Uani 1 d . . . .
O2 O -0.8966(5) -0.5295(3) -0.3225(3) 0.1063(14) Uani 1 d . . . .
O3 O -1.0106(4) -0.3672(3) -0.2897(3) 0.0849(11) Uani 1 d . . . .
N1 N -0.2963(3) -0.5027(3) 0.3316(2) 0.0424(7) Uani 1 d . . . .
N2 N -0.3056(4) -0.3365(3) 0.2176(3) 0.0527(8) Uani 1 d . . . .
N3 N -0.8942(4) -0.4339(3) -0.2703(2) 0.0566(8) Uani 1 d . . . .
C1 C -0.4968(5) -0.6542(4) 0.3497(3) 0.0541(10) Uani 1 d . . . .
H1 H -0.5794 -0.6060 0.3014 0.065 Uiso 1 calc . . R .
C2 C -0.5344(6) -0.7616(4) 0.3974(4) 0.0755(14) Uani 1 d . . . .
H2 H -0.6424 -0.7869 0.3814 0.091 Uiso 1 calc . . R .
C3 C -0.4102(7) -0.8314(5) 0.4693(4) 0.0748(14) Uani 1 d . . . .
H3 H -0.4356 -0.9041 0.5013 0.090 Uiso 1 calc . . R .
C4 C -0.2499(7) -0.7961(4) 0.4948(3) 0.0683(13) Uani 1 d . . . .
H4 H -0.1675 -0.8438 0.5442 0.082 Uiso 1 calc . . R .
C5 C -0.2130(5) -0.6880(4) 0.4457(3) 0.0527(10) Uani 1 d . . . .
H5 H -0.1049 -0.6629 0.4615 0.063 Uiso 1 calc . . R .
C6 C -0.3352(4) -0.6185(3) 0.3742(3) 0.0450(8) Uani 1 d . . . .
C7 C -0.2176(5) -0.4133(4) 0.4085(3) 0.0604(11) Uani 1 d . . . .
H7 H -0.1684 -0.4197 0.4930 0.072 Uiso 1 calc . . R .
C8 C -0.2254(5) -0.3127(4) 0.3368(4) 0.0625(11) Uani 1 d . . . .
H8 H -0.1814 -0.2378 0.3659 0.075 Uiso 1 calc . . R .
C9 C -0.3465(4) -0.4517(3) 0.2155(3) 0.0383(7) Uani 1 d . . . .
C10 C -0.4234(4) -0.5187(3) 0.1015(3) 0.0392(8) Uani 1 d . . . .
C11 C -0.4958(4) -0.4426(3) -0.0120(3) 0.0404(7) Uani 1 d . . . .
H11 H -0.5098 -0.3607 0.0172 0.048 Uiso 1 calc . . R .
C12 C -0.3306(8) -0.5870(5) -0.1498(5) 0.0973(18) Uani 1 d . . . .
H12C H -0.2724 -0.6332 -0.0778 0.117 Uiso 0.50 calc A 2 R .
H12D H -0.4401 -0.6203 -0.1775 0.117 Uiso 0.50 calc A 2 R .
H12A H -0.2163 -0.6100 -0.1267 0.117 Uiso 0.50 calc A 1 R .
H12B H -0.3866 -0.6397 -0.1056 0.117 Uiso 0.50 calc A 1 R .
C14 C -0.6661(4) -0.4870(3) -0.0849(3) 0.0417(8) Uani 1 d . . . .
H14 H -0.6535 -0.5639 -0.1249 0.050 Uiso 1 calc . . R .
C15 C -0.7369(4) -0.3941(3) -0.1854(3) 0.0518(10) Uani 1 d . . . .
H15A H -0.7535 -0.3183 -0.1469 0.062 Uiso 1 calc . . R .
H15B H -0.6592 -0.3796 -0.2329 0.062 Uiso 1 calc . . R .
C16 C -0.7724(4) -0.5087(3) 0.0014(3) 0.0446(8) Uani 1 d . . . .
C17 C -0.8233(5) -0.6248(4) 0.0182(4) 0.0594(10) Uani 1 d . . . .
H17 H -0.7975 -0.6881 -0.0277 0.071 Uiso 1 calc . . R .
C18 C -0.9112(6) -0.6480(5) 0.1014(5) 0.0822(15) Uani 1 d . . . .
H18 H -0.9407 -0.7272 0.1136 0.099 Uiso 1 calc . . R .
C19 C -0.9557(6) -0.5557(6) 0.1663(5) 0.0879(17) Uani 1 d . . . .
H19 H -1.0174 -0.5716 0.2212 0.106 Uiso 1 calc . . R .
C20 C -0.9086(6) -0.4387(6) 0.1498(4) 0.0886(15) Uani 1 d . . . .
H20 H -0.9385 -0.3752 0.1934 0.106 Uiso 1 calc . . R .
C21 C -0.8161(5) -0.4167(4) 0.0678(4) 0.0634(11) Uani 1 d . . . .
H21 H -0.7832 -0.3381 0.0576 0.076 Uiso 1 calc . . R .
C13 C -0.3941(16) -0.6056(11) -0.2743(10) 0.093(3) Uani 0.50 d B 1 . U
H13A H -0.5088 -0.5877 -0.2974 0.139 Uiso 0.50 calc B 1 GR .
H13B H -0.3781 -0.6886 -0.2936 0.139 Uiso 0.50 calc B 1 GR .
H13C H -0.3399 -0.5537 -0.3190 0.139 Uiso 0.50 calc B 1 GR .
C13' C -0.2545(18) -0.6063(12) -0.2421(11) 0.106(4) Uani 0.50 d B 2 . .
H13D H -0.2958 -0.5499 -0.3082 0.158 Uiso 0.50 calc B 2 GR .
H13E H -0.2758 -0.6874 -0.2729 0.158 Uiso 0.50 calc B 2 GR .
H13F H -0.1389 -0.5950 -0.2092 0.158 Uiso 0.50 calc B 2 GR .

loop_
_atom_site_aniso_label
_atom_site_aniso_U_11
_atom_site_aniso_U_22
_atom_site_aniso_U_33
_atom_site_aniso_U_23
_atom_site_aniso_U_13
_atom_site_aniso_U_12
S1 0.0642(6) 0.0646(6) 0.0474(5) 0.0065(5) 0.0190(4) -0.0022(5)
O1 0.0632(17) 0.0394(15) 0.0375(12) 0.0007(11) 0.0054(12) 0.0025(12)
O2 0.120(3) 0.065(2) 0.093(2) -0.032(2) -0.041(2) 0.015(2)
O3 0.064(2) 0.101(3) 0.073(2) -0.0144(18) -0.0095(16) 0.0318(18)
N1 0.0408(16) 0.0519(17) 0.0315(13) -0.0009(13) 0.0048(12) -0.0036(14)
N2 0.0607(19) 0.0436(19) 0.0461(17) -0.0051(14) 0.0017(15) -0.0043(16)
N3 0.068(2) 0.0504(19) 0.0382(15) -0.0028(17) -0.0085(14) 0.006(2)
C1 0.051(2) 0.068(3) 0.0448(19) -0.0038(18) 0.0139(17) -0.008(2)
C2 0.082(3) 0.093(4) 0.056(3) 0.000(2) 0.027(2) -0.028(3)
C3 0.116(4) 0.066(3) 0.044(2) 0.001(2) 0.025(3) -0.017(3)
C4 0.092(4) 0.072(3) 0.0371(19) 0.007(2) 0.011(2) 0.011(3)
C5 0.054(2) 0.066(3) 0.0325(17) 0.0022(18) 0.0029(16) 0.004(2)
C6 0.049(2) 0.058(2) 0.0261(15) -0.0017(15) 0.0072(15) -0.0035(18)
C7 0.059(2) 0.074(3) 0.0396(18) -0.012(2) -0.0005(17) -0.009(2)
C8 0.081(3) 0.048(2) 0.047(2) -0.0049(19) -0.002(2) -0.012(2)
C9 0.0419(17) 0.038(2) 0.0315(15) 0.0019(14) 0.0046(13) 0.0017(16)
C10 0.0365(17) 0.046(2) 0.0329(16) 0.0015(15) 0.0056(14) 0.0007(17)
C11 0.0482(17) 0.0417(18) 0.0273(13) -0.0003(14) 0.0035(13) -0.0015(18)
C12 0.135(5) 0.085(4) 0.087(3) 0.003(3) 0.056(4) 0.032(4)
C14 0.0465(19) 0.0401(19) 0.0333(15) -0.0026(14) 0.0020(14) -0.0027(16)
C15 0.051(2) 0.054(2) 0.0388(17) 0.0034(16) -0.0070(16) -0.0048(18)
C16 0.0397(18) 0.048(2) 0.0370(17) 0.0035(15) -0.0045(14) 0.0001(17)
C17 0.050(2) 0.063(3) 0.060(2) 0.011(2) 0.0058(19) -0.005(2)
C18 0.061(3) 0.099(4) 0.085(3) 0.031(3) 0.019(3) -0.006(3)
C19 0.053(3) 0.138(5) 0.078(3) 0.030(4) 0.026(2) 0.001(3)
C20 0.076(3) 0.117(4) 0.080(3) -0.020(4) 0.034(3) 0.020(4)
C21 0.064(2) 0.062(3) 0.067(2) -0.006(2) 0.022(2) 0.007(2)
C13 0.108(8) 0.076(7) 0.086(7) -0.032(6) 0.012(7) -0.002(7)
C13' 0.153(12) 0.085(8) 0.108(9) 0.009(7) 0.086(10) 0.018(9)

loop_
_atom_type_symbol
_atom_type_description
_atom_type_scat_dispersion_real
_atom_type_scat_dispersion_imag
_atom_type_scat_source
C C 0.0033 0.0016 'International Tables Vol C Tables 4.2.6.8 and 6.1.1.4'
H H 0.0000 0.0000 'International Tables Vol C Tables 4.2.6.8 and 6.1.1.4'
N N 0.0061 0.0033 'International Tables Vol C Tables 4.2.6.8 and 6.1.1.4'
O O 0.0106 0.0060 'International Tables Vol C Tables 4.2.6.8 and 6.1.1.4'
S S 0.1246 0.1234 'International Tables Vol C Tables 4.2.6.8 and 6.1.1.4'

loop_
_geom_angle_atom_site_label_1
_geom_angle_atom_site_label_2
_geom_angle_atom_site_label_3
_geom_angle
C11 S1 C12 103.2(2)
C7 N1 C6 123.5(3)
C7 N1 C9 106.0(3)
C9 N1 C6 129.8(3)
C9 N2 C8 105.4(3)
O2 N3 O3 122.9(3)
O2 N3 C15 117.7(3)
O3 N3 C15 119.2(3)
C2 C1 H1 120.2
C2 C1 C6 119.5(4)
C6 C1 H1 120.2
C1 C2 H2 120.4
C1 C2 C3 119.2(5)
C3 C2 H2 120.4
C2 C3 H3 119.2
C4 C3 C2 121.6(4)
C4 C3 H3 119.2
C3 C4 H4 120.6
C3 C4 C5 118.8(4)
C5 C4 H4 120.6
C4 C5 H5 120.0
C6 C5 C4 120.0(4)
C6 C5 H5 120.0
C1 C6 N1 119.7(3)
C5 C6 N1 119.3(3)
C5 C6 C1 120.9(4)
N1 C7 H7 126.9
N1 C7 C8 106.3(3)
C8 C7 H7 126.9
N2 C8 C7 110.9(4)
N2 C8 H8 124.6
C7 C8 H8 124.6
N1 C9 C10 124.6(3)
N2 C9 N1 111.5(3)
N2 C9 C10 123.7(3)
O1 C10 C9 122.3(3)
O1 C10 C11 121.8(3)
C9 C10 C11 115.9(3)
S1 C11 H11 106.9
C10 C11 S1 108.4(2)
C10 C11 H11 106.9
C10 C11 C14 112.3(3)
C14 C11 S1 115.1(2)
C14 C11 H11 106.9
S1 C12 H12C 107.9
S1 C12 H12D 107.9
S1 C12 H12A 108.7
S1 C12 H12B 108.7
H12C C12 H12D 107.2
H12C C12 H12A 52.6
H12C C12 H12B 57.9
H12D C12 H12A 142.4
H12D C12 H12B 51.3
H12A C12 H12B 107.6
C13 C12 S1 114.1(6)
C13 C12 H12C 137.9
C13 C12 H12D 62.6
C13 C12 H12A 108.7
C13 C12 H12B 108.7
C13 C12 C13' 49.1(7)
C13' C12 S1 117.6(7)
C13' C12 H12C 107.9
C13' C12 H12D 107.9
C13' C12 H12A 61.2
C13' C12 H12B 133.5
C11 C14 H14 108.4
C15 C14 C11 107.7(3)
C15 C14 H14 108.4
C16 C14 C11 110.5(2)
C16 C14 H14 108.4
C16 C14 C15 113.3(3)
N3 C15 C14 112.5(3)
N3 C15 H15A 109.1
N3 C15 H15B 109.1
C14 C15 H15A 109.1
C14 C15 H15B 109.1
H15A C15 H15B 107.8
C17 C16 C14 119.9(3)
C21 C16 C14 122.0(3)
C21 C16 C17 118.1(4)
C16 C17 H17 119.4
C18 C17 C16 121.1(4)
C18 C17 H17 119.4
C17 C18 H18 119.8
C19 C18 C17 120.4(5)
C19 C18 H18 119.8
C18 C19 H19 120.2
C18 C19 C20 119.6(4)
C20 C19 H19 120.2
C19 C20 H20 120.3
C19 C20 C21 119.4(5)
C21 C20 H20 120.3
C16 C21 C20 121.3(5)
C16 C21 H21 119.3
C20 C21 H21 119.3
C12 C13 H13A 109.5
C12 C13 H13B 109.5
C12 C13 H13C 109.5
C12 C13' H13D 109.5
C12 C13' H13E 109.5
C12 C13' H13F 109.5
H13D C13' H13E 109.5
H13D C13' H13F 109.5
H13E C13' H13F 109.5

loop_
_geom_bond_atom_site_label_1
_geom_bond_atom_site_label_2
_geom_bond_distance
S1 C11 1.816(3)
S1 C12 1.818(5)
O1 C10 1.220(4)
O2 N3 1.205(4)
O3 N3 1.206(4)
N1 C6 1.436(5)
N1 C7 1.361(5)
N1 C9 1.377(4)
N2 C8 1.352(4)
N2 C9 1.317(4)
N3 C15 1.482(4)
C1 H1 0.9300
C1 C2 1.375(6)
C1 C6 1.385(5)
C2 H2 0.9300
C2 C3 1.377(7)
C3 H3 0.9300
C3 C4 1.371(6)
C4 H4 0.9300
C4 C5 1.387(5)
C5 H5 0.9300
C5 C6 1.363(5)
C7 H7 0.9300
C7 C8 1.364(6)
C8 H8 0.9300
C9 C10 1.470(4)
C10 C11 1.511(4)
C11 H11 0.9800
C11 C14 1.538(4)
C12 H12C 0.9700
C12 H12D 0.9700
C12 H12A 0.9700
C12 H12B 0.9700
C12 C13 1.370(10)
C12 C13' 1.381(11)
C14 H14 0.9800
C14 C15 1.523(5)
C14 C16 1.515(5)
C15 H15A 0.9700
C15 H15B 0.9700
C16 C17 1.383(5)
C16 C21 1.370(5)
C17 H17 0.9300
C17 C18 1.371(6)
C18 H18 0.9300
C18 C19 1.366(7)
C19 H19 0.9300
C19 C20 1.381(8)
C20 H20 0.9300
C20 C21 1.387(6)
C21 H21 0.9300
C13 H13A 0.9600
C13 H13B 0.9600
C13 H13C 0.9600
C13' H13D 0.9600
C13' H13E 0.9600
C13' H13F 0.9600

loop_
_geom_torsion_atom_site_label_1
_geom_torsion_atom_site_label_2
_geom_torsion_atom_site_label_3
_geom_torsion_atom_site_label_4
_geom_torsion
S1 C11 C14 C15 -63.4(3)
S1 C11 C14 C16 172.3(2)
O1 C10 C11 S1 -82.0(4)
O1 C10 C11 C14 46.3(4)
O2 N3 C15 C14 -56.0(5)
O3 N3 C15 C14 128.1(4)
N1 C7 C8 N2 -0.3(5)
N1 C9 C10 O1 -11.9(5)
N1 C9 C10 C11 169.6(3)
N2 C9 C10 O1 162.6(3)
N2 C9 C10 C11 -15.9(5)
C1 C2 C3 C4 0.2(7)
C2 C1 C6 N1 -175.8(3)
C2 C1 C6 C5 -0.5(5)
C2 C3 C4 C5 -0.6(6)
C3 C4 C5 C6 0.5(5)
C4 C5 C6 N1 175.4(3)
C4 C5 C6 C1 0.0(5)
C6 N1 C7 C8 -170.9(3)
C6 N1 C9 N2 169.9(3)
C6 N1 C9 C10 -15.0(5)
C6 C1 C2 C3 0.3(6)
C7 N1 C6 C1 118.8(4)
C7 N1 C6 C5 -56.6(5)
C7 N1 C9 N2 -1.1(4)
C7 N1 C9 C10 174.0(3)
C8 N2 C9 N1 0.9(4)
C8 N2 C9 C10 -174.3(3)
C9 N1 C6 C1 -50.7(5)
C9 N1 C6 C5 133.8(3)
C9 N1 C7 C8 0.8(4)
C9 N2 C8 C7 -0.4(5)
C9 C10 C11 S1 96.5(3)
C9 C10 C11 C14 -135.2(3)
C10 C11 C14 C15 172.0(3)
C10 C11 C14 C16 47.7(4)
C11 S1 C12 C13 111.0(8)
C11 S1 C12 C13' 165.9(8)
C11 C14 C15 N3 173.9(3)
C11 C14 C16 C17 -114.3(4)
C11 C14 C16 C21 63.4(4)
C12 S1 C11 C10 65.1(3)
C12 S1 C11 C14 -61.6(3)
C14 C16 C17 C18 176.0(4)
C14 C16 C21 C20 -177.6(4)
C15 C14 C16 C17 124.7(4)
C15 C14 C16 C21 -57.6(4)
C16 C14 C15 N3 -63.5(4)
C16 C17 C18 C19 2.5(7)
C17 C16 C21 C20 0.1(6)
C17 C18 C19 C20 -1.4(8)
C18 C19 C20 C21 -0.2(8)
C19 C20 C21 C16 0.9(7)
C21 C16 C17 C18 -1.8(6)
